data_7019516
loop_
_publ_author_name
'Kameo, Hajime'
'Ishii, Sho'
'Nakazawa, Hiroshi'

_publ_section_title
;
 Synthesis of iridium complexes bearing {o-(Ph(2)P)C(6)H(4)}(3)E type (E =
 Si, Ge, and Sn) ligand and evaluation of electron donating ability of
 group 14 elements E.
;
_journal_issue 27
_journal_name_full 'Dalton transactions (Cambridge, England : 2003)'
_journal_page_first 8290
_journal_page_last 8296
_journal_paper_doi 10.1039/c2dt30546a
_journal_volume 41
_journal_year 2012
_chemical_formula_moiety 'C55 H42 Ir O P3 Si'
_chemical_formula_sum 'C55 H42 Ir O P3 Si'
_chemical_formula_weight 1032.09
_space_group_IT_number 14
_symmetry_cell_setting monoclinic
_symmetry_Int_Tables_number 14
_symmetry_space_group_name_Hall '-P 2ybc'
_symmetry_space_group_name_H-M 'P 1 21/c 1'
_cell_angle_alpha 90.00
_cell_angle_beta 98.9331(17)
_cell_angle_gamma 90.00
_cell_formula_units_Z 4
_cell_length_a 12.9826(5)
_cell_length_b 17.4845(6)
_cell_length_c 19.8833(8)
_cell_measurement_reflns_used 13882
_cell_measurement_temperature 200(2)
_cell_measurement_theta_max 27.4835
_cell_measurement_theta_min 4.0112
_cell_volume 4458.6(3)
_computing_cell_refinement CrystalClear
_computing_data_collection 'CrystalClear (Rigaku, 2001)'
_computing_molecular_graphics 'Ortep-3 for Windows (Farrugia, 1997)'
_computing_publication_material SHELXL97
_computing_structure_refinement 'SHELXL-97 (Sheldrick, 1997)'
_computing_structure_solution 'SIR97 (Altomare <i>et al.</i>, 1999)'
_diffrn_ambient_temperature 200(2)
_diffrn_detector_area_resol_mean 7.32
_diffrn_measured_fraction_theta_full 0.994
_diffrn_measured_fraction_theta_max 0.994
_diffrn_measurement_details
;
scan:
Number of images: 600
Slice: -80.0000 - 100.0000
Image width: 0.3000
Exp time: 3.0000
Rotation axis: Phi
Omega: 0.0000
Chi: 0.0000
Phi: 0.0000
XTD: 45.2431
2theta: 19.7964
scan:
Number of images: 160
Slice: -20.0000 - 28.0000
Image width: 0.3000
Exp time: 3.0000
Rotation axis: Omega
Omega: 0.0000
Chi: 90.0000
Phi: 0.0000
XTD: 45.2431
2theta: 19.7964
scan:
Number of images: 160
Slice: -20.0000 - 28.0000
Image width: 0.3000
Exp time: 3.0000
Rotation axis: Omega
Omega: 0.0000
Chi: 90.0000
Phi: 90.0000
XTD: 45.2431
2theta: 19.7964
scan:
Number of images: 160
Slice: -20.0000 - 28.0000
Image width: 0.3000
Exp time: 3.0000
Rotation axis: Omega
Omega: 0.0000
Chi: 90.0000
Phi: 180.0000
XTD: 45.2431
2theta: 19.7964
scan:
Number of images: 160
Slice: -20.0000 - 28.0000
Image width: 0.3000
Exp time: 3.0000
Rotation axis: Omega
Omega: 0.0000
Chi: 90.0000
Phi: 270.0000
XTD: 45.2431
2theta: 19.7964

;
_diffrn_measurement_device 'Mercury CCD (2x2 bin mode)'
_diffrn_measurement_device_details 'AFC7: Eulerian 3-circle'
_diffrn_measurement_device_type 'Rigaku/MSC Mercury CCD'
_diffrn_measurement_method '\w or \f'
_diffrn_radiation_detector CCD
_diffrn_radiation_monochromator 'Graphite Monochromator'
_diffrn_radiation_source 'Rotating Anode'
_diffrn_radiation_type MoK\a
_diffrn_radiation_wavelength 0.71070
_diffrn_reflns_av_R_equivalents 0.0548
_diffrn_reflns_av_sigmaI/netI 0.0464
_diffrn_reflns_limit_h_max 16
_diffrn_reflns_limit_h_min -14
_diffrn_reflns_limit_k_max 14
_diffrn_reflns_limit_k_min -22
_diffrn_reflns_limit_l_max 25
_diffrn_reflns_limit_l_min -24
_diffrn_reflns_number 35197
_diffrn_reflns_reduction_process 'Lp corrections applied'
_diffrn_reflns_theta_full 27.48
_diffrn_reflns_theta_max 27.48
_diffrn_reflns_theta_min 4.01
_diffrn_source_current 250.0000
_diffrn_source_power 12.5000
_diffrn_source_voltage 50.0000
_exptl_absorpt_coefficient_mu 3.170
_exptl_absorpt_correction_T_max 0.7022
_exptl_absorpt_correction_T_min 0.5046
_exptl_absorpt_correction_type multi-scan
_exptl_absorpt_process_details '(Jacobson, 1998)'
_exptl_crystal_colour Yellow
_exptl_crystal_density_diffrn 1.538
_exptl_crystal_density_method 'not measured'
_exptl_crystal_description Prism
_exptl_crystal_F_000 2064
_exptl_crystal_preparation 'mounted on the CryoLoop with Palaton oil and placed in N2 stream at 200(2) K'
_exptl_crystal_size_max 0.25
_exptl_crystal_size_mid 0.23
_exptl_crystal_size_min 0.12
_refine_diff_density_max 0.609
_refine_diff_density_min -0.955
_refine_diff_density_rms 0.118
_refine_ls_extinction_method none
_refine_ls_goodness_of_fit_ref 1.141
_refine_ls_hydrogen_treatment constr
_refine_ls_matrix_type full
_refine_ls_number_parameters 550
_refine_ls_number_reflns 10169
_refine_ls_number_restraints 0
_refine_ls_restrained_S_all 1.141
_refine_ls_R_factor_all 0.0405
_refine_ls_R_factor_gt 0.0354
_refine_ls_shift/su_max 0.001
_refine_ls_shift/su_mean 0.000
_refine_ls_structure_factor_coef Fsqd
_refine_ls_weighting_details 'calc w=1/[\s^2^(Fo^2^)+(0.0322P)^2^+4.4028P] where P=(Fo^2^+2Fc^2^)/3'
_refine_ls_weighting_scheme calc
_refine_ls_wR_factor_gt 0.0777
_refine_ls_wR_factor_ref 0.0797
_reflns_number_gt 9501
_reflns_number_total 10169
_reflns_threshold_expression >2sigma(I)
_cod_data_source_file c2dt30546a.txt
_cod_data_source_block 1-Ir
_cod_depositor_comments
;
The following automatic conversions were performed:

'_exptl_absorpt_correction_type' value 'Multi-scan' changed to
'multi-scan' according to
/home/saulius/struct/CIF-dictionaries/cif_core.dic dictionary named
'cif_core.dic' version 2.4.1 from 2010-06-29.

Automatic conversion script
Id: cif_fix_values 1891 2012-01-12 08:04:46Z andrius 
;
_cod_original_sg_symbol_H-M P21/c
_cod_database_code 7019516

loop_
_symmetry_equiv_pos_as_xyz
'x, y, z'
'-x, y+1/2, -z+1/2'
'-x, -y, -z'
'x, -y-1/2, z-1/2'

loop_
_atom_site_label
_atom_site_type_symbol
_atom_site_fract_x
_atom_site_fract_y
_atom_site_fract_z
_atom_site_U_iso_or_equiv
_atom_site_adp_type
_atom_site_occupancy
_atom_site_symmetry_multiplicity
_atom_site_calc_flag
_atom_site_refinement_flags
Ir1 Ir 0.753604(8) 0.139014(7) 0.224715(6) 0.01393(5) Uani 1 1 d .
C1 C 0.7399(2) 0.2303(2) 0.2739(2) 0.0267(8) Uani 1 1 d .
O1 O 0.7322(2) 0.28653(19) 0.3026(2) 0.0549(10) Uani 1 1 d .
Si1 Si 0.78168(6) 0.02743(5) 0.16317(5) 0.01647(18) Uani 1 1 d .
P1 P 0.80711(6) 0.19339(5) 0.13085(4) 0.01796(17) Uani 1 1 d .
P2 P 0.58656(6) 0.09229(5) 0.20760(4) 0.01675(17) Uani 1 1 d .
P3 P 0.88132(5) 0.08157(5) 0.29978(4) 0.01569(16) Uani 1 1 d .
C2 C 0.7727(2) 0.0527(2) 0.07036(18) 0.0221(7) Uani 1 1 d .
C3 C 0.7520(3) 0.0009(2) 0.0163(2) 0.0301(8) Uani 1 1 d .
H3A H 0.7506 -0.0524 0.0256 0.036 Uiso 1 1 calc R
C4 C 0.7334(3) 0.0262(3) -0.0505(2) 0.0386(10) Uani 1 1 d .
H4A H 0.7186 -0.0094 -0.0868 0.046 Uiso 1 1 calc R
C5 C 0.7365(3) 0.1040(3) -0.0638(2) 0.0404(10) Uani 1 1 d .
H5A H 0.7220 0.1215 -0.1095 0.048 Uiso 1 1 calc R
C6 C 0.7604(3) 0.1565(3) -0.0117(2) 0.0317(8) Uani 1 1 d .
H6A H 0.7645 0.2095 -0.0216 0.038 Uiso 1 1 calc R
C7 C 0.7785(3) 0.1310(2) 0.05589(18) 0.0217(7) Uani 1 1 d .
C8 C 0.9484(2) 0.2094(2) 0.13858(18) 0.0229(7) Uani 1 1 d .
C9 C 1.0149(3) 0.1575(3) 0.1143(2) 0.0348(9) Uani 1 1 d .
H9A H 0.9873 0.1141 0.0889 0.042 Uiso 1 1 calc R
C10 C 1.1221(3) 0.1693(3) 0.1274(3) 0.0462(12) Uani 1 1 d .
H10A H 1.1675 0.1333 0.1114 0.055 Uiso 1 1 calc R
C11 C 1.1630(3) 0.2323(3) 0.1631(3) 0.0492(13) Uani 1 1 d .
H11A H 1.2364 0.2396 0.1718 0.059 Uiso 1 1 calc R
C12 C 1.0984(3) 0.2847(3) 0.1865(3) 0.0435(11) Uani 1 1 d .
H12A H 1.1267 0.3291 0.2100 0.052 Uiso 1 1 calc R
C13 C 0.9912(3) 0.2725(2) 0.1756(2) 0.0326(9) Uani 1 1 d .
H13A H 0.9467 0.3076 0.1937 0.039 Uiso 1 1 calc R
C14 C 0.7550(2) 0.2876(2) 0.10167(19) 0.0230(7) Uani 1 1 d .
C15 C 0.8064(3) 0.3358(2) 0.0622(2) 0.0312(8) Uani 1 1 d .
H15A H 0.8716 0.3207 0.0505 0.037 Uiso 1 1 calc R
C16 C 0.7634(3) 0.4056(2) 0.0398(2) 0.0386(10) Uani 1 1 d .
H16A H 0.7991 0.4381 0.0129 0.046 Uiso 1 1 calc R
C17 C 0.6689(4) 0.4277(3) 0.0567(3) 0.0453(11) Uani 1 1 d .
H17A H 0.6389 0.4752 0.0408 0.054 Uiso 1 1 calc R
C18 C 0.6183(3) 0.3812(3) 0.0963(3) 0.0521(14) Uani 1 1 d .
H18A H 0.5538 0.3971 0.1087 0.063 Uiso 1 1 calc R
C19 C 0.6606(3) 0.3109(3) 0.1186(3) 0.0393(10) Uani 1 1 d .
H19A H 0.6244 0.2788 0.1456 0.047 Uiso 1 1 calc R
C20 C 0.6767(2) -0.04385(19) 0.17552(17) 0.0190(6) Uani 1 1 d .
C21 C 0.6845(3) -0.1227(2) 0.1698(2) 0.0272(8) Uani 1 1 d .
H21A H 0.7447 -0.1439 0.1552 0.033 Uiso 1 1 calc R
C22 C 0.6065(3) -0.1713(2) 0.1848(2) 0.0332(9) Uani 1 1 d .
H22A H 0.6145 -0.2252 0.1822 0.040 Uiso 1 1 calc R
C23 C 0.5176(3) -0.1406(2) 0.2036(3) 0.0373(10) Uani 1 1 d .
H23A H 0.4634 -0.1735 0.2131 0.045 Uiso 1 1 calc R
C24 C 0.5062(3) -0.0615(2) 0.2087(2) 0.0312(9) Uani 1 1 d .
H24A H 0.4442 -0.0409 0.2211 0.037 Uiso 1 1 calc R
C25 C 0.5858(2) -0.01266(19) 0.19562(18) 0.0201(7) Uani 1 1 d .
C26 C 0.5032(2) 0.12645(19) 0.1299(2) 0.0217(7) Uani 1 1 d .
C27 C 0.5111(3) 0.0937(2) 0.06713(19) 0.0279(8) Uani 1 1 d .
H27A H 0.5504 0.0481 0.0654 0.033 Uiso 1 1 calc R
C28 C 0.4624(3) 0.1265(2) 0.0070(2) 0.0340(9) Uani 1 1 d .
H28A H 0.4686 0.1039 -0.0356 0.041 Uiso 1 1 calc R
C29 C 0.4043(3) 0.1930(3) 0.0099(2) 0.0380(10) Uani 1 1 d .
H29A H 0.3713 0.2163 -0.0311 0.046 Uiso 1 1 calc R
C30 C 0.3943(3) 0.2252(2) 0.0714(2) 0.0377(10) Uani 1 1 d .
H30A H 0.3530 0.2698 0.0728 0.045 Uiso 1 1 calc R
C31 C 0.4443(3) 0.1931(2) 0.1318(2) 0.0297(8) Uani 1 1 d .
H31A H 0.4384 0.2164 0.1742 0.036 Uiso 1 1 calc R
C32 C 0.5027(2) 0.1073(2) 0.2734(2) 0.0223(7) Uani 1 1 d .
C33 C 0.3945(3) 0.0938(2) 0.2601(2) 0.0325(9) Uani 1 1 d .
H33A H 0.3619 0.0798 0.2156 0.039 Uiso 1 1 calc R
C34 C 0.3356(3) 0.1010(3) 0.3127(3) 0.0447(12) Uani 1 1 d .
H34A H 0.2626 0.0916 0.3040 0.054 Uiso 1 1 calc R
C35 C 0.3818(4) 0.1214(3) 0.3769(3) 0.0478(12) Uani 1 1 d .
H35A H 0.3410 0.1253 0.4125 0.057 Uiso 1 1 calc R
C36 C 0.4879(4) 0.1363(3) 0.3899(2) 0.0406(10) Uani 1 1 d .
H36A H 0.5195 0.1518 0.4341 0.049 Uiso 1 1 calc R
C37 C 0.5474(3) 0.1284(2) 0.3386(2) 0.0285(8) Uani 1 1 d .
H37A H 0.6203 0.1377 0.3480 0.034 Uiso 1 1 calc R
C38 C 0.9154(2) -0.01185(19) 0.19519(18) 0.0187(6) Uani 1 1 d .
C39 C 0.9700(3) -0.0641(2) 0.1606(2) 0.0287(8) Uani 1 1 d .
H39A H 0.9378 -0.0844 0.1182 0.034 Uiso 1 1 calc R
C40 C 1.0703(3) -0.0868(2) 0.1874(2) 0.0343(9) Uani 1 1 d .
H40A H 1.1069 -0.1218 0.1631 0.041 Uiso 1 1 calc R
C41 C 1.1171(3) -0.0583(2) 0.2499(2) 0.0328(9) Uani 1 1 d .
H41A H 1.1856 -0.0741 0.2684 0.039 Uiso 1 1 calc R
C42 C 1.0647(2) -0.0069(2) 0.2855(2) 0.0257(8) Uani 1 1 d .
H42A H 1.0969 0.0121 0.3284 0.031 Uiso 1 1 calc R
C43 C 0.9639(2) 0.01711(19) 0.25779(18) 0.0195(7) Uani 1 1 d .
C44 C 0.8468(2) 0.01447(19) 0.36427(17) 0.0193(7) Uani 1 1 d .
C45 C 0.7447(3) -0.0105(2) 0.36093(19) 0.0249(7) Uani 1 1 d .
H45A H 0.6918 0.0105 0.3277 0.030 Uiso 1 1 calc R
C46 C 0.7187(3) -0.0660(2) 0.4057(2) 0.0317(9) Uani 1 1 d .
H46A H 0.6484 -0.0825 0.4030 0.038 Uiso 1 1 calc R
C47 C 0.7945(3) -0.0969(2) 0.4539(2) 0.0324(9) Uani 1 1 d .
H47A H 0.7768 -0.1347 0.4845 0.039 Uiso 1 1 calc R
C48 C 0.8966(3) -0.0729(2) 0.4578(2) 0.0334(9) Uani 1 1 d .
H48A H 0.9493 -0.0945 0.4909 0.040 Uiso 1 1 calc R
C49 C 0.9224(3) -0.0177(2) 0.4138(2) 0.0286(8) Uani 1 1 d .
H49A H 0.9927 -0.0012 0.4173 0.034 Uiso 1 1 calc R
C50 C 0.9705(2) 0.14739(18) 0.35096(18) 0.0191(7) Uani 1 1 d .
C51 C 0.9397(3) 0.1823(2) 0.40777(19) 0.0260(8) Uani 1 1 d .
H51A H 0.8749 0.1689 0.4210 0.031 Uiso 1 1 calc R
C52 C 1.0029(3) 0.2363(2) 0.4451(2) 0.0316(8) Uani 1 1 d .
H52A H 0.9808 0.2600 0.4834 0.038 Uiso 1 1 calc R
C53 C 1.0976(3) 0.2557(2) 0.4266(2) 0.0360(10) Uani 1 1 d .
H53A H 1.1422 0.2912 0.4531 0.043 Uiso 1 1 calc R
C54 C 1.1270(3) 0.2232(2) 0.3692(3) 0.0362(10) Uani 1 1 d .
H54A H 1.1914 0.2376 0.3558 0.043 Uiso 1 1 calc R
C55 C 1.0639(3) 0.1700(2) 0.3308(2) 0.0286(8) Uani 1 1 d .
H55A H 1.0844 0.1490 0.2908 0.034 Uiso 1 1 calc R

loop_
_atom_site_aniso_label
_atom_site_aniso_U_11
_atom_site_aniso_U_22
_atom_site_aniso_U_33
_atom_site_aniso_U_23
_atom_site_aniso_U_13
_atom_site_aniso_U_12
Ir1 0.01229(6) 0.01394(7) 0.01556(7) -0.00003(4) 0.00215(4) 0.00084(4)
C1 0.0163(14) 0.029(2) 0.035(2) -0.0081(16) 0.0041(14) -0.0001(12)
O1 0.0443(17) 0.0410(19) 0.081(3) -0.0377(19) 0.0159(17) -0.0020(14)
Si1 0.0171(4) 0.0158(4) 0.0163(4) -0.0008(3) 0.0020(3) 0.0016(3)
P1 0.0184(3) 0.0162(4) 0.0196(4) 0.0020(3) 0.0040(3) 0.0009(3)
P2 0.0125(3) 0.0172(4) 0.0202(4) 0.0003(3) 0.0016(3) 0.0009(3)
P3 0.0133(3) 0.0176(4) 0.0158(4) 0.0009(3) 0.0012(3) 0.0004(3)
C2 0.0216(15) 0.0237(18) 0.0213(18) 0.0009(14) 0.0045(12) 0.0011(12)
C3 0.0367(19) 0.029(2) 0.025(2) -0.0046(16) 0.0053(15) -0.0006(15)
C4 0.054(2) 0.040(2) 0.022(2) -0.0057(18) 0.0068(17) -0.0048(19)
C5 0.054(2) 0.049(3) 0.019(2) 0.0052(19) 0.0062(17) -0.005(2)
C6 0.038(2) 0.036(2) 0.0205(19) 0.0080(17) 0.0051(15) -0.0053(16)
C7 0.0240(15) 0.0241(18) 0.0172(17) 0.0038(14) 0.0034(13) 0.0003(12)
C8 0.0196(14) 0.0274(19) 0.0225(18) 0.0072(15) 0.0060(12) 0.0016(13)
C9 0.0291(18) 0.036(2) 0.041(3) 0.0008(19) 0.0103(17) 0.0048(16)
C10 0.0276(19) 0.055(3) 0.059(3) 0.004(3) 0.0158(19) 0.0149(19)
C11 0.0199(17) 0.066(3) 0.062(3) 0.017(3) 0.0063(18) -0.0036(19)
C12 0.032(2) 0.043(3) 0.055(3) 0.006(2) 0.0018(19) -0.0159(18)
C13 0.0255(17) 0.033(2) 0.040(2) -0.0003(18) 0.0065(15) -0.0038(15)
C14 0.0241(15) 0.0209(18) 0.0233(18) 0.0041(14) 0.0012(13) 0.0025(13)
C15 0.040(2) 0.0258(19) 0.030(2) 0.0099(17) 0.0131(16) 0.0050(16)
C16 0.057(2) 0.023(2) 0.037(2) 0.0114(18) 0.0108(19) 0.0005(17)
C17 0.056(3) 0.024(2) 0.053(3) 0.011(2) -0.001(2) 0.0115(19)
C18 0.037(2) 0.042(3) 0.080(4) 0.023(3) 0.017(2) 0.018(2)
C19 0.0259(17) 0.038(2) 0.055(3) 0.020(2) 0.0088(17) 0.0071(16)
C20 0.0209(14) 0.0188(16) 0.0161(16) 0.0005(13) -0.0003(12) -0.0018(12)
C21 0.0307(17) 0.0207(18) 0.029(2) -0.0008(15) 0.0007(15) 0.0005(14)
C22 0.040(2) 0.0158(18) 0.041(2) 0.0002(16) -0.0010(17) -0.0034(15)
C23 0.0301(19) 0.027(2) 0.055(3) 0.0056(19) 0.0072(18) -0.0098(15)
C24 0.0225(16) 0.027(2) 0.045(2) 0.0026(17) 0.0057(15) -0.0025(14)
C25 0.0175(14) 0.0182(16) 0.0226(17) 0.0019(13) -0.0028(12) -0.0004(12)
C26 0.0133(13) 0.0187(17) 0.032(2) 0.0030(14) -0.0006(13) -0.0009(11)
C27 0.0268(16) 0.028(2) 0.026(2) -0.0015(15) -0.0044(14) 0.0065(14)
C28 0.036(2) 0.038(2) 0.024(2) -0.0013(17) -0.0053(16) 0.0007(16)
C29 0.0346(19) 0.042(2) 0.033(2) 0.0114(19) -0.0085(16) 0.0030(17)
C30 0.0335(19) 0.032(2) 0.044(3) 0.0091(19) -0.0061(17) 0.0104(16)
C31 0.0278(17) 0.0256(19) 0.034(2) 0.0011(16) -0.0018(15) 0.0049(14)
C32 0.0191(14) 0.0201(17) 0.0298(19) 0.0055(14) 0.0104(13) 0.0025(12)
C33 0.0214(16) 0.031(2) 0.048(3) -0.0003(18) 0.0137(16) -0.0025(14)
C34 0.031(2) 0.035(2) 0.075(4) 0.008(2) 0.029(2) 0.0024(17)
C35 0.055(3) 0.040(3) 0.059(3) 0.012(2) 0.042(3) 0.012(2)
C36 0.052(2) 0.045(3) 0.029(2) 0.0082(19) 0.0194(19) 0.0146(19)
C37 0.0294(17) 0.031(2) 0.027(2) 0.0058(16) 0.0098(15) 0.0077(14)
C38 0.0177(14) 0.0157(16) 0.0238(18) 0.0009(13) 0.0070(12) 0.0010(11)
C39 0.0290(17) 0.0241(19) 0.034(2) -0.0039(16) 0.0076(15) 0.0059(14)
C40 0.0289(17) 0.030(2) 0.046(3) -0.0037(19) 0.0124(17) 0.0133(15)
C41 0.0195(15) 0.030(2) 0.049(3) 0.0049(18) 0.0057(15) 0.0070(14)
C42 0.0179(15) 0.0268(19) 0.032(2) 0.0023(16) 0.0034(13) 0.0022(13)
C43 0.0160(13) 0.0190(16) 0.0246(18) 0.0034(14) 0.0068(12) 0.0028(12)
C44 0.0237(15) 0.0149(16) 0.0190(17) 0.0021(13) 0.0024(12) 0.0006(12)
C45 0.0223(15) 0.030(2) 0.0226(18) 0.0093(15) 0.0023(13) 0.0001(13)
C46 0.0289(17) 0.032(2) 0.035(2) 0.0074(17) 0.0052(15) -0.0079(15)
C47 0.048(2) 0.024(2) 0.024(2) 0.0092(16) 0.0035(16) -0.0068(16)
C48 0.0384(19) 0.031(2) 0.027(2) 0.0088(17) -0.0073(16) 0.0019(16)
C49 0.0241(16) 0.032(2) 0.028(2) 0.0041(16) -0.0027(14) -0.0017(14)
C50 0.0185(14) 0.0157(16) 0.0214(18) 0.0011(13) -0.0021(12) -0.0002(11)
C51 0.0272(16) 0.0238(19) 0.0267(19) -0.0004(15) 0.0028(14) -0.0026(13)
C52 0.040(2) 0.030(2) 0.023(2) -0.0012(16) 0.0004(15) -0.0057(16)
C53 0.0363(19) 0.0185(19) 0.047(3) 0.0022(18) -0.0134(18) -0.0080(15)
C54 0.0222(16) 0.024(2) 0.061(3) 0.0035(19) 0.0016(17) -0.0085(14)
C55 0.0222(16) 0.0253(19) 0.039(2) 0.0020(17) 0.0070(15) -0.0004(13)

loop_
_atom_type_symbol
_atom_type_description
_atom_type_scat_dispersion_real
_atom_type_scat_dispersion_imag
_atom_type_scat_source
C C 0.0033 0.0016 'International Tables Vol C Tables 4.2.6.8 and 6.1.1.4'
H H 0.0000 0.0000 'International Tables Vol C Tables 4.2.6.8 and 6.1.1.4'
O O 0.0106 0.0060 'International Tables Vol C Tables 4.2.6.8 and 6.1.1.4'
Si Si 0.0817 0.0704 'International Tables Vol C Tables 4.2.6.8 and 6.1.1.4'
P P 0.1023 0.0942 'International Tables Vol C Tables 4.2.6.8 and 6.1.1.4'
Ir Ir -1.4442 7.9887 'International Tables Vol C Tables 4.2.6.8 and 6.1.1.4'

loop_
_geom_angle_atom_site_label_1
_geom_angle_atom_site_label_2
_geom_angle_atom_site_label_3
_geom_angle
C1 Ir1 P3 98.65(11)
C1 Ir1 P2 102.37(9)
P3 Ir1 P2 120.95(3)
C1 Ir1 P1 97.75(12)
P3 Ir1 P1 115.63(3)
P2 Ir1 P1 115.18(3)
C1 Ir1 Si1 176.40(10)
P3 Ir1 Si1 79.66(3)
P2 Ir1 Si1 81.21(3)
P1 Ir1 Si1 80.23(3)
O1 C1 Ir1 178.6(4)
C2 Si1 C38 109.28(15)
C2 Si1 C20 110.23(15)
C38 Si1 C20 111.18(14)
C2 Si1 Ir1 108.82(12)
C38 Si1 Ir1 109.54(11)
C20 Si1 Ir1 107.75(11)
C8 P1 C7 103.41(16)
C8 P1 C14 101.71(16)
C7 P1 C14 104.92(16)
C8 P1 Ir1 114.78(12)
C7 P1 Ir1 111.39(12)
C14 P1 Ir1 118.96(12)
C26 P2 C32 102.34(16)
C26 P2 C25 102.89(15)
C32 P2 C25 103.91(16)
C26 P2 Ir1 115.33(11)
C32 P2 Ir1 119.50(12)
C25 P2 Ir1 111.01(10)
C50 P3 C43 105.93(15)
C50 P3 C44 102.42(15)
C43 P3 C44 98.47(15)
C50 P3 Ir1 114.85(11)
C43 P3 Ir1 112.79(11)
C44 P3 Ir1 120.26(10)
C3 C2 C7 119.0(3)
C3 C2 Si1 125.1(3)
C7 C2 Si1 115.6(3)
C4 C3 C2 120.9(4)
C4 C3 H3A 119.5
C2 C3 H3A 119.5
C3 C4 C5 119.4(4)
C3 C4 H4A 120.3
C5 C4 H4A 120.3
C6 C5 C4 121.1(4)
C6 C5 H5A 119.4
C4 C5 H5A 119.4
C5 C6 C7 119.5(4)
C5 C6 H6A 120.3
C7 C6 H6A 120.3
C6 C7 C2 120.1(4)
C6 C7 P1 124.9(3)
C2 C7 P1 115.0(3)
C9 C8 C13 118.8(3)
C9 C8 P1 122.5(3)
C13 C8 P1 118.4(3)
C10 C9 C8 119.7(4)
C10 C9 H9A 120.1
C8 C9 H9A 120.1
C11 C10 C9 120.8(4)
C11 C10 H10A 119.6
C9 C10 H10A 119.6
C12 C11 C10 120.2(4)
C12 C11 H11A 119.9
C10 C11 H11A 119.9
C11 C12 C13 119.7(4)
C11 C12 H12A 120.2
C13 C12 H12A 120.2
C12 C13 C8 120.7(4)
C12 C13 H13A 119.7
C8 C13 H13A 119.7
C19 C14 C15 118.7(3)
C19 C14 P1 118.9(3)
C15 C14 P1 122.4(3)
C16 C15 C14 120.7(4)
C16 C15 H15A 119.7
C14 C15 H15A 119.7
C17 C16 C15 119.9(4)
C17 C16 H16A 120.1
C15 C16 H16A 120.1
C18 C17 C16 119.9(4)
C18 C17 H17A 120.0
C16 C17 H17A 120.0
C17 C18 C19 120.5(4)
C17 C18 H18A 119.7
C19 C18 H18A 119.7
C14 C19 C18 120.3(4)
C14 C19 H19A 119.9
C18 C19 H19A 119.9
C21 C20 C25 118.8(3)
C21 C20 Si1 125.4(3)
C25 C20 Si1 115.7(2)
C20 C21 C22 121.6(4)
C20 C21 H21A 119.2
C22 C21 H21A 119.2
C23 C22 C21 119.3(4)
C23 C22 H22A 120.3
C21 C22 H22A 120.3
C22 C23 C24 120.6(4)
C22 C23 H23A 119.7
C24 C23 H23A 119.7
C23 C24 C25 120.2(4)
C23 C24 H24A 119.9
C25 C24 H24A 119.9
C24 C25 C20 119.4(3)
C24 C25 P2 124.9(3)
C20 C25 P2 115.6(2)
C27 C26 C31 119.0(3)
C27 C26 P2 120.2(3)
C31 C26 P2 120.0(3)
C28 C27 C26 121.0(3)
C28 C27 H27A 119.5
C26 C27 H27A 119.5
C27 C28 C29 119.3(4)
C27 C28 H28A 120.4
C29 C28 H28A 120.4
C30 C29 C28 120.4(4)
C30 C29 H29A 119.8
C28 C29 H29A 119.8
C29 C30 C31 120.6(4)
C29 C30 H30A 119.7
C31 C30 H30A 119.7
C30 C31 C26 119.8(4)
C30 C31 H31A 120.1
C26 C31 H31A 120.1
C37 C32 C33 118.8(4)
C37 C32 P2 119.6(2)
C33 C32 P2 121.6(3)
C34 C33 C32 119.4(4)
C34 C33 H33A 120.3
C32 C33 H33A 120.3
C35 C34 C33 120.7(4)
C35 C34 H34A 119.6
C33 C34 H34A 119.6
C34 C35 C36 120.1(4)
C34 C35 H35A 120.0
C36 C35 H35A 120.0
C37 C36 C35 119.8(5)
C37 C36 H36A 120.1
C35 C36 H36A 120.1
C36 C37 C32 121.2(4)
C36 C37 H37A 119.4
C32 C37 H37A 119.4
C43 C38 C39 118.7(3)
C43 C38 Si1 115.6(2)
C39 C38 Si1 125.6(3)
C40 C39 C38 121.0(4)
C40 C39 H39A 119.5
C38 C39 H39A 119.5
C39 C40 C41 119.7(4)
C39 C40 H40A 120.1
C41 C40 H40A 120.1
C42 C41 C40 120.6(3)
C42 C41 H41A 119.7
C40 C41 H41A 119.7
C41 C42 C43 119.7(3)
C41 C42 H42A 120.1
C43 C42 H42A 120.1
C38 C43 C42 120.3(3)
C38 C43 P3 114.3(2)
C42 C43 P3 125.3(3)
C45 C44 C49 118.0(3)
C45 C44 P3 120.0(2)
C49 C44 P3 121.8(3)
C44 C45 C46 120.8(3)
C44 C45 H45A 119.6
C46 C45 H45A 119.6
C47 C46 C45 120.1(3)
C47 C46 H46A 120.0
C45 C46 H46A 120.0
C46 C47 C48 119.8(4)
C46 C47 H47A 120.1
C48 C47 H47A 120.1
C49 C48 C47 120.2(3)
C49 C48 H48A 119.9
C47 C48 H48A 119.9
C48 C49 C44 121.1(3)
C48 C49 H49A 119.4
C44 C49 H49A 119.4
C55 C50 C51 118.7(3)
C55 C50 P3 121.6(3)
C51 C50 P3 119.3(3)
C52 C51 C50 120.7(3)
C52 C51 H51A 119.7
C50 C51 H51A 119.7
C53 C52 C51 120.2(4)
C53 C52 H52A 119.9
C51 C52 H52A 119.9
C52 C53 C54 119.4(3)
C52 C53 H53A 120.3
C54 C53 H53A 120.3
C53 C54 C55 121.1(4)
C53 C54 H54A 119.5
C55 C54 H54A 119.5
C54 C55 C50 119.8(4)
C54 C55 H55A 120.1
C50 C55 H55A 120.1

loop_
_geom_bond_atom_site_label_1
_geom_bond_atom_site_label_2
_geom_bond_distance
Ir1 C1 1.895(4)
Ir1 P3 2.2840(8)
Ir1 P2 2.2928(7)
Ir1 P1 2.2962(9)
Ir1 Si1 2.3612(9)
C1 O1 1.148(5)
Si1 C2 1.884(4)
Si1 C38 1.884(3)
Si1 C20 1.891(3)
P1 C8 1.838(3)
P1 C7 1.838(4)
P1 C14 1.840(4)
P2 C26 1.842(4)
P2 C32 1.847(4)
P2 C25 1.850(3)
P3 C50 1.826(3)
P3 C43 1.843(3)
P3 C44 1.844(3)
C2 C3 1.399(5)
C2 C7 1.403(5)
C3 C4 1.385(6)
C3 H3A 0.9500
C4 C5 1.387(7)
C4 H4A 0.9500
C5 C6 1.384(6)
C5 H5A 0.9500
C6 C7 1.400(5)
C6 H6A 0.9500
C8 C9 1.391(5)
C8 C13 1.393(5)
C9 C10 1.391(6)
C9 H9A 0.9500
C10 C11 1.372(7)
C10 H10A 0.9500
C11 C12 1.371(7)
C11 H11A 0.9500
C12 C13 1.392(5)
C12 H12A 0.9500
C13 H13A 0.9500
C14 C19 1.383(5)
C14 C15 1.390(5)
C15 C16 1.387(6)
C15 H15A 0.9500
C16 C17 1.376(6)
C16 H16A 0.9500
C17 C18 1.370(7)
C17 H17A 0.9500
C18 C19 1.389(6)
C18 H18A 0.9500
C19 H19A 0.9500
C20 C21 1.388(5)
C20 C25 1.412(5)
C21 C22 1.390(5)
C21 H21A 0.9500
C22 C23 1.376(6)
C22 H22A 0.9500
C23 C24 1.396(6)
C23 H23A 0.9500
C24 C25 1.396(5)
C24 H24A 0.9500
C26 C27 1.392(5)
C26 C31 1.398(5)
C27 C28 1.387(5)
C27 H27A 0.9500
C28 C29 1.392(6)
C28 H28A 0.9500
C29 C30 1.371(7)
C29 H29A 0.9500
C30 C31 1.391(5)
C30 H30A 0.9500
C31 H31A 0.9500
C32 C37 1.385(5)
C32 C33 1.408(5)
C33 C34 1.395(6)
C33 H33A 0.9500
C34 C35 1.370(8)
C34 H34A 0.9500
C35 C36 1.386(7)
C35 H35A 0.9500
C36 C37 1.380(6)
C36 H36A 0.9500
C37 H37A 0.9500
C38 C43 1.400(5)
C38 C39 1.401(5)
C39 C40 1.386(5)
C39 H39A 0.9500
C40 C41 1.388(6)
C40 H40A 0.9500
C41 C42 1.386(5)
C41 H41A 0.9500
C42 C43 1.402(4)
C42 H42A 0.9500
C44 C45 1.387(4)
C44 C49 1.397(5)
C45 C46 1.394(5)
C45 H45A 0.9500
C46 C47 1.374(5)
C46 H46A 0.9500
C47 C48 1.381(6)
C47 H47A 0.9500
C48 C49 1.378(5)
C48 H48A 0.9500
C49 H49A 0.9500
C50 C55 1.392(5)
C50 C51 1.396(5)
C51 C52 1.387(5)
C51 H51A 0.9500
C52 C53 1.379(6)
C52 H52A 0.9500
C53 C54 1.380(7)
C53 H53A 0.9500
C54 C55 1.388(5)
C54 H54A 0.9500
C55 H55A 0.9500

loop_
_geom_torsion_atom_site_label_1
_geom_torsion_atom_site_label_2
_geom_torsion_atom_site_label_3
_geom_torsion_atom_site_label_4
_geom_torsion
P3 Ir1 C1 O1 117(13)
P2 Ir1 C1 O1 -119(13)
P1 Ir1 C1 O1 -1(13)
Si1 Ir1 C1 O1 55(14)
C1 Ir1 Si1 C2 -79(2)
P3 Ir1 Si1 C2 -141.59(11)
P2 Ir1 Si1 C2 94.55(11)
P1 Ir1 Si1 C2 -23.05(11)
C1 Ir1 Si1 C38 40(2)
P3 Ir1 Si1 C38 -22.17(11)
P2 Ir1 Si1 C38 -146.03(12)
P1 Ir1 Si1 C38 96.37(11)
C1 Ir1 Si1 C20 161.2(19)
P3 Ir1 Si1 C20 98.90(11)
P2 Ir1 Si1 C20 -24.96(11)
P1 Ir1 Si1 C20 -142.57(11)
C1 Ir1 P1 C8 86.46(16)
P3 Ir1 P1 C8 -17.06(14)
P2 Ir1 P1 C8 -165.91(14)
Si1 Ir1 P1 C8 -90.52(14)
C1 Ir1 P1 C7 -156.47(15)
P3 Ir1 P1 C7 100.01(12)
P2 Ir1 P1 C7 -48.84(12)
Si1 Ir1 P1 C7 26.55(12)
C1 Ir1 P1 C14 -34.27(16)
P3 Ir1 P1 C14 -137.79(13)
P2 Ir1 P1 C14 73.36(13)
Si1 Ir1 P1 C14 148.75(13)
C1 Ir1 P2 C26 88.54(18)
P3 Ir1 P2 C26 -163.34(13)
P1 Ir1 P2 C26 -16.28(14)
Si1 Ir1 P2 C26 -91.07(13)
C1 Ir1 P2 C32 -34.11(18)
P3 Ir1 P2 C32 74.02(13)
P1 Ir1 P2 C32 -138.92(13)
Si1 Ir1 P2 C32 146.29(13)
C1 Ir1 P2 C25 -154.98(18)
P3 Ir1 P2 C25 -46.85(13)
P1 Ir1 P2 C25 100.21(13)
Si1 Ir1 P2 C25 25.42(12)
C1 Ir1 P3 C50 -29.70(17)
P2 Ir1 P3 C50 -139.81(13)
P1 Ir1 P3 C50 73.27(13)
Si1 Ir1 P3 C50 147.07(13)
C1 Ir1 P3 C43 -151.22(16)
P2 Ir1 P3 C43 98.67(12)
P1 Ir1 P3 C43 -48.25(12)
Si1 Ir1 P3 C43 25.56(12)
C1 Ir1 P3 C44 93.30(17)
P2 Ir1 P3 C44 -16.81(14)
P1 Ir1 P3 C44 -163.73(13)
Si1 Ir1 P3 C44 -89.92(13)
C38 Si1 C2 C3 81.9(3)
C20 Si1 C2 C3 -40.6(3)
Ir1 Si1 C2 C3 -158.6(3)
C38 Si1 C2 C7 -104.0(3)
C20 Si1 C2 C7 133.5(2)
Ir1 Si1 C2 C7 15.6(3)
C7 C2 C3 C4 -2.5(5)
Si1 C2 C3 C4 171.5(3)
C2 C3 C4 C5 0.7(6)
C3 C4 C5 C6 1.6(7)
C4 C5 C6 C7 -2.0(6)
C5 C6 C7 C2 0.2(6)
C5 C6 C7 P1 -178.1(3)
C3 C2 C7 C6 2.0(5)
Si1 C2 C7 C6 -172.5(3)
C3 C2 C7 P1 -179.5(3)
Si1 C2 C7 P1 6.0(3)
C8 P1 C7 C6 -83.9(3)
C14 P1 C7 C6 22.3(3)
Ir1 P1 C7 C6 152.3(3)
C8 P1 C7 C2 97.7(3)
C14 P1 C7 C2 -156.1(3)
Ir1 P1 C7 C2 -26.1(3)
C7 P1 C8 C9 -26.4(4)
C14 P1 C8 C9 -135.0(3)
Ir1 P1 C8 C9 95.2(3)
C7 P1 C8 C13 159.7(3)
C14 P1 C8 C13 51.0(3)
Ir1 P1 C8 C13 -78.8(3)
C13 C8 C9 C10 0.0(6)
P1 C8 C9 C10 -173.9(4)
C8 C9 C10 C11 -1.0(7)
C9 C10 C11 C12 -0.1(8)
C10 C11 C12 C13 2.0(7)
C11 C12 C13 C8 -3.0(7)
C9 C8 C13 C12 1.9(6)
P1 C8 C13 C12 176.1(3)
C8 P1 C14 C19 -150.7(3)
C7 P1 C14 C19 101.8(3)
Ir1 P1 C14 C19 -23.6(4)
C8 P1 C14 C15 30.3(4)
C7 P1 C14 C15 -77.2(3)
Ir1 P1 C14 C15 157.5(3)
C19 C14 C15 C16 -0.5(6)
P1 C14 C15 C16 178.4(3)
C14 C15 C16 C17 0.0(7)
C15 C16 C17 C18 0.9(7)
C16 C17 C18 C19 -1.3(8)
C15 C14 C19 C18 0.1(7)
P1 C14 C19 C18 -178.9(4)
C17 C18 C19 C14 0.8(8)
C2 Si1 C20 C21 86.0(3)
C38 Si1 C20 C21 -35.4(4)
Ir1 Si1 C20 C21 -155.4(3)
C2 Si1 C20 C25 -97.4(3)
C38 Si1 C20 C25 141.2(2)
Ir1 Si1 C20 C25 21.2(3)
C25 C20 C21 C22 -1.5(6)
Si1 C20 C21 C22 175.0(3)
C20 C21 C22 C23 2.4(6)
C21 C22 C23 C24 -1.2(7)
C22 C23 C24 C25 -0.8(7)
C23 C24 C25 C20 1.6(6)
C23 C24 C25 P2 -174.4(3)
C21 C20 C25 C24 -0.4(5)
Si1 C20 C25 C24 -177.3(3)
C21 C20 C25 P2 175.9(3)
Si1 C20 C25 P2 -0.9(3)
C26 P2 C25 C24 -80.8(3)
C32 P2 C25 C24 25.7(4)
Ir1 P2 C25 C24 155.3(3)
C26 P2 C25 C20 103.1(3)
C32 P2 C25 C20 -150.5(3)
Ir1 P2 C25 C20 -20.8(3)
C32 P2 C26 C27 -148.5(3)
C25 P2 C26 C27 -40.9(3)
Ir1 P2 C26 C27 80.1(3)
C32 P2 C26 C31 41.8(3)
C25 P2 C26 C31 149.4(3)
Ir1 P2 C26 C31 -89.5(3)
C31 C26 C27 C28 0.6(5)
P2 C26 C27 C28 -169.1(3)
C26 C27 C28 C29 -0.5(6)
C27 C28 C29 C30 -0.7(6)
C28 C29 C30 C31 1.7(7)
C29 C30 C31 C26 -1.5(6)
C27 C26 C31 C30 0.3(5)
P2 C26 C31 C30 170.1(3)
C26 P2 C32 C37 -145.3(3)
C25 P2 C32 C37 107.9(3)
Ir1 P2 C32 C37 -16.5(3)
C26 P2 C32 C33 38.2(3)
C25 P2 C32 C33 -68.6(3)
Ir1 P2 C32 C33 167.1(3)
C37 C32 C33 C34 -0.8(6)
P2 C32 C33 C34 175.7(3)
C32 C33 C34 C35 0.3(7)
C33 C34 C35 C36 1.0(7)
C34 C35 C36 C37 -1.8(7)
C35 C36 C37 C32 1.3(6)
C33 C32 C37 C36 0.0(6)
P2 C32 C37 C36 -176.6(3)
C2 Si1 C38 C43 134.3(3)
C20 Si1 C38 C43 -103.8(3)
Ir1 Si1 C38 C43 15.2(3)
C2 Si1 C38 C39 -43.1(3)
C20 Si1 C38 C39 78.8(3)
Ir1 Si1 C38 C39 -162.2(3)
C43 C38 C39 C40 -0.2(6)
Si1 C38 C39 C40 177.0(3)
C38 C39 C40 C41 0.9(6)
C39 C40 C41 C42 -0.5(6)
C40 C41 C42 C43 -0.7(6)
C39 C38 C43 C42 -0.9(5)
Si1 C38 C43 C42 -178.4(3)
C39 C38 C43 P3 -177.1(3)
Si1 C38 C43 P3 5.3(3)
C41 C42 C43 C38 1.3(5)
C41 C42 C43 P3 177.2(3)
C50 P3 C43 C38 -151.4(3)
C44 P3 C43 C38 103.0(3)
Ir1 P3 C43 C38 -24.9(3)
C50 P3 C43 C42 32.6(3)
C44 P3 C43 C42 -73.0(3)
Ir1 P3 C43 C42 159.0(3)
C50 P3 C44 C45 138.8(3)
C43 P3 C44 C45 -112.8(3)
Ir1 P3 C44 C45 9.9(3)
C50 P3 C44 C49 -46.8(3)
C43 P3 C44 C49 61.7(3)
Ir1 P3 C44 C49 -175.6(3)
C49 C44 C45 C46 -0.1(6)
P3 C44 C45 C46 174.6(3)
C44 C45 C46 C47 -0.2(6)
C45 C46 C47 C48 0.0(6)
C46 C47 C48 C49 0.5(7)
C47 C48 C49 C44 -0.7(6)
C45 C44 C49 C48 0.5(6)
P3 C44 C49 C48 -174.1(3)
C43 P3 C50 C55 32.0(3)
C44 P3 C50 C55 134.7(3)
Ir1 P3 C50 C55 -93.2(3)
C43 P3 C50 C51 -155.0(3)
C44 P3 C50 C51 -52.3(3)
Ir1 P3 C50 C51 79.8(3)
C55 C50 C51 C52 -2.5(5)
P3 C50 C51 C52 -175.8(3)
C50 C51 C52 C53 -0.5(6)
C51 C52 C53 C54 2.6(6)
C52 C53 C54 C55 -1.6(6)
C53 C54 C55 C50 -1.5(6)
C51 C50 C55 C54 3.5(5)
P3 C50 C55 C54 176.6(3)
